data_4088938
loop_
_publ_author_name
'Robbins, Leanna K.'
'Lilly, Cassandra P.'
'Sommer, Roger D.'
'Ison, Elon A.'

_publ_section_title
;
 Effect of the Ancillary Ligand on the Mechanism for CO Migratory
 Insertion in High-Valent Oxorhenium Complexes
;
_journal_issue 20
_journal_name_full Organometallics
_journal_page_first 3530
_journal_paper_doi 10.1021/acs.organomet.6b00570
_journal_volume 35
_journal_year 2016
_chemical_formula_moiety 'C6 H11 O2 Re S3'
_chemical_formula_sum 'C6 H11 O2 Re S3'
_chemical_formula_weight 397.53
_chemical_name_common LKR-606
_space_group_crystal_system orthorhombic
_space_group_IT_number 62
_space_group_name_Hall '-P 2ac 2n'
_space_group_name_H-M_alt 'P n m a'
_atom_sites_solution_hydrogens geom
_atom_sites_solution_primary direct
_atom_sites_solution_secondary difmap
_cell_angle_alpha 90
_cell_angle_beta 90
_cell_angle_gamma 90
_cell_formula_units_Z 4
_cell_length_a 9.1938(3)
_cell_length_b 11.5524(4)
_cell_length_c 9.6348(3)
_cell_measurement_reflns_used 9971
_cell_measurement_temperature 110.(2)
_cell_measurement_theta_max 36.3915
_cell_measurement_theta_min 2.7527
_cell_volume 1023.32(6)
_computing_cell_refinement 'SAINT V8.34A (Bruker AXS Inc.)'
_computing_data_collection 'Bruker Instrument Service v2012.12.0.3'
_computing_data_reduction 'SAINT V8.34A (Bruker AXS Inc.)'
_computing_structure_refinement 'SHELXL-2013 (Sheldrick, 2013)'
_computing_structure_solution 'SHELXS-97 (Sheldrick, 2008)'
_diffrn_ambient_temperature 110.(2)
_diffrn_detector_area_resol_mean 8.3333
_diffrn_measured_fraction_theta_full 1.000
_diffrn_measured_fraction_theta_max 1.000
_diffrn_measurement_device_type 'Bruker-Nonius X8 Kappa APEX II'
_diffrn_measurement_method 'phi and omega scans'
_diffrn_radiation_monochromator graphite
_diffrn_radiation_type MoK\a
_diffrn_radiation_wavelength 0.71073
_diffrn_reflns_av_R_equivalents 0.0384
_diffrn_reflns_av_sigmaI/netI 0.0184
_diffrn_reflns_limit_h_max 14
_diffrn_reflns_limit_h_min -14
_diffrn_reflns_limit_k_max 17
_diffrn_reflns_limit_k_min -18
_diffrn_reflns_limit_l_max 15
_diffrn_reflns_limit_l_min -14
_diffrn_reflns_number 20288
_diffrn_reflns_theta_full 34.97
_diffrn_reflns_theta_max 34.97
_diffrn_reflns_theta_min 2.75
_diffrn_source 'fine-focus sealed tube'
_exptl_absorpt_coefficient_mu 12.445
_exptl_absorpt_correction_T_max 0.12
_exptl_absorpt_correction_T_min 0.07
_exptl_absorpt_correction_type multi-scan
_exptl_absorpt_process_details 'SADABS V2012/1 (Bruker AXS Inc.)'
_exptl_crystal_colour red
_exptl_crystal_density_diffrn 2.580
_exptl_crystal_density_method 'not measured'
_exptl_crystal_description block
_exptl_crystal_F_000 744
_exptl_crystal_size_max 0.378
_exptl_crystal_size_mid 0.362
_exptl_crystal_size_min 0.290
_refine_diff_density_max 1.083
_refine_diff_density_min -1.038
_refine_ls_extinction_coef 0.0054(2)
_refine_ls_extinction_method SHELXL
_refine_ls_goodness_of_fit_ref 1.096
_refine_ls_hydrogen_treatment constr
_refine_ls_matrix_type full
_refine_ls_number_parameters 66
_refine_ls_number_reflns 2340
_refine_ls_number_restraints 0
_refine_ls_restrained_S_all 1.096
_refine_ls_R_factor_all 0.0179
_refine_ls_R_factor_gt 0.0170
_refine_ls_shift/su_max 0.002
_refine_ls_shift/su_mean 0.000
_refine_ls_structure_factor_coef Fsqd
_refine_ls_weighting_details
;
w=1/[\s^2^(Fo^2^)+(0.0214P)^2^+0.7351P]
where P=(Fo^2^+2Fc^2^)/3
;
_refine_ls_weighting_scheme calc
_refine_ls_wR_factor_gt 0.0420
_refine_ls_wR_factor_ref 0.0424
_reflns_number_gt 2250
_reflns_number_total 2340
_reflns_threshold_expression 'I > 2\s(I)'
_cod_data_source_file om6b00570_si_003.cif
_cod_data_source_block I
_cod_database_code 4088938

loop_
_space_group_symop_operation_xyz
'x, y, z'
'x+1/2, -y+1/2, -z+1/2'
'-x, y+1/2, -z'
'-x+1/2, -y, z+1/2'
'-x, -y, -z'
'-x-1/2, y-1/2, z-1/2'
'x, -y-1/2, z'
'x-1/2, y, -z-1/2'

loop_
_atom_site_type_symbol
_atom_site_label
_atom_site_fract_x
_atom_site_fract_y
_atom_site_fract_z
_atom_site_U_iso_or_equiv
_atom_site_adp_type
_atom_site_calc_flag
_atom_site_refinement_flags_adp
_atom_site_refinement_flags_occupancy
_atom_site_refinement_flags_posn
_atom_site_occupancy
Re Re1 0.42781(2) 0.25 0.43961(2) 0.01046(4) Uani d T P S 1
S S1 0.48672(7) 0.25 0.20412(7) 0.01313(10) Uani d T P S 1
S S2 0.33441(6) 0.43012(4) 0.39483(6) 0.01704(9) Uani d . . . 1
O O1 0.5880(2) 0.25 0.5259(3) 0.0216(4) Uani d T P S 1
O O2 0.1390(2) 0.25 0.5780(2) 0.0188(4) Uani d T P S 1
C C1 0.4028(2) 0.3747(2) 0.1235(2) 0.0207(4) Uani d . . . 1
H H1A 0.4542 0.3952 0.0367 0.025 Uiso calc U . R 1
H H1B 0.2997 0.3583 0.1012 0.025 Uiso calc U . R 1
C C2 0.4134(3) 0.47261(19) 0.2274(3) 0.0245(4) Uani d . . . 1
H H2A 0.3614 0.5412 0.1911 0.029 Uiso calc U . R 1
H H2B 0.5168 0.4939 0.2406 0.029 Uiso calc U . R 1
C C3 0.2706(3) 0.25 0.5945(3) 0.0135(4) Uani d T P S 1
C C4 0.3327(3) 0.25 0.7407(3) 0.0197(5) Uani d T P S 1
H H4A 0.3423 0.1701 0.7736 0.03 Uiso calc U P R 0.5
H H4B 0.2672 0.2927 0.8026 0.03 Uiso calc U P R 0.5
H H4C 0.4285 0.2872 0.7403 0.03 Uiso calc U P R 0.5

loop_
_atom_site_aniso_label
_atom_site_aniso_U_11
_atom_site_aniso_U_22
_atom_site_aniso_U_33
_atom_site_aniso_U_12
_atom_site_aniso_U_13
_atom_site_aniso_U_23
Re1 0.00798(5) 0.01102(5) 0.01237(5) 0 -0.00002(3) 0
S1 0.0123(2) 0.0126(2) 0.0145(2) 0 0.00267(18) 0
S2 0.01895(19) 0.00994(17) 0.0222(2) 0.00160(14) 0.00423(16) -0.00136(15)
O1 0.0112(8) 0.0346(13) 0.0189(9) 0 -0.0044(7) 0
O2 0.0123(8) 0.0284(11) 0.0157(8) 0 0.0011(6) 0
C1 0.0217(8) 0.0215(9) 0.0191(8) 0.0049(7) 0.0037(7) 0.0076(7)
C2 0.0280(10) 0.0133(8) 0.0322(11) 0.0008(7) 0.0095(8) 0.0067(7)
C3 0.0137(9) 0.0131(9) 0.0138(9) 0 0.0002(8) 0
C4 0.0185(11) 0.0268(14) 0.0139(11) 0 -0.0033(9) 0

loop_
_atom_type_symbol
_atom_type_description
_atom_type_scat_dispersion_real
_atom_type_scat_dispersion_imag
_atom_type_scat_source
C C 0.0033 0.0016 'International Tables Vol C Tables 4.2.6.8 and 6.1.1.4'
H H 0.0000 0.0000 'International Tables Vol C Tables 4.2.6.8 and 6.1.1.4'
O O 0.0106 0.0060 'International Tables Vol C Tables 4.2.6.8 and 6.1.1.4'
S S 0.1246 0.1234 'International Tables Vol C Tables 4.2.6.8 and 6.1.1.4'
Re Re -1.0185 7.2310 'International Tables Vol C Tables 4.2.6.8 and 6.1.1.4'

loop_
_geom_angle_atom_site_label_1
_geom_angle_atom_site_label_2
_geom_angle_atom_site_label_3
_geom_angle_site_symmetry_1
_geom_angle_site_symmetry_3
_geom_angle
O1 Re1 C3 . . 104.63(11)
O1 Re1 S2 . 7_565 114.759(14)
C3 Re1 S2 . 7_565 82.79(3)
O1 Re1 S2 . . 114.759(14)
C3 Re1 S2 . . 82.79(3)
S2 Re1 S2 7_565 . 130.42(3)
O1 Re1 S1 . . 106.03(9)
C3 Re1 S1 . . 149.34(7)
S2 Re1 S1 7_565 . 84.483(15)
S2 Re1 S1 . . 84.483(15)
C1 S1 C1 7_565 . 105.53(16)
C1 S1 Re1 7_565 . 108.56(7)
C1 S1 Re1 . . 108.56(7)
C2 S2 Re1 . . 105.06(7)
C2 C1 S1 . . 106.47(16)
C2 C1 H1A . . 110.4
S1 C1 H1A . . 110.4
C2 C1 H1B . . 110.4
S1 C1 H1B . . 110.4
H1A C1 H1B . . 108.6
C1 C2 S2 . . 110.83(15)
C1 C2 H2A . . 109.5
S2 C2 H2A . . 109.5
C1 C2 H2B . . 109.5
S2 C2 H2B . . 109.5
H2A C2 H2B . . 108.1
O2 C3 C4 . . 119.5(2)
O2 C3 Re1 . . 126.6(2)
C4 C3 Re1 . . 113.89(19)
C3 C4 H4A . . 109.5
C3 C4 H4B . . 109.5
H4A C4 H4B . . 109.5
C3 C4 H4C . . 109.5
H4A C4 H4C . . 109.5
H4B C4 H4C . . 109.5

loop_
_geom_bond_atom_site_label_1
_geom_bond_atom_site_label_2
_geom_bond_site_symmetry_2
_geom_bond_distance
Re1 O1 . 1.691(2)
Re1 C3 . 2.077(3)
Re1 S2 7_565 2.2920(5)
Re1 S2 . 2.2920(5)
Re1 S1 . 2.3327(6)
S1 C1 7_565 1.809(2)
S1 C1 . 1.809(2)
S2 C2 . 1.836(2)
O2 C3 . 1.221(3)
C1 C2 . 1.514(4)
C1 H1A . 0.99
C1 H1B . 0.99
C2 H2A . 0.99
C2 H2B . 0.99
C3 C4 . 1.520(4)
C4 H4A . 0.98
C4 H4B . 0.98
C4 H4C . 0.98

loop_
_geom_torsion_atom_site_label_1
_geom_torsion_atom_site_label_2
_geom_torsion_atom_site_label_3
_geom_torsion_atom_site_label_4
_geom_torsion_site_symmetry_1
_geom_torsion
C1 S1 C1 C2 7_565 154.01(11)
Re1 S1 C1 C2 . 37.78(16)
S1 C1 C2 S2 . -54.39(18)
Re1 S2 C2 C1 . 46.44(18)
